data_1542074
loop_
_publ_author_name
'Pretsch, T.'
'Hartl, H.'
'Bruedgam, I.'

_publ_section_title
;
 Konformation und Vernetzung von (Cu C N)6 - Ringen in polymeren
 Cyanocupraten(I) (infty n)(Cu2 (C N)(3))(-) (n = 2, 3)
;
_journal_name_full 'Zeitschrift fuer Anorganische und Allgemeine Chemie'
_journal_page_first 353
_journal_page_last 360
_journal_volume 630
_journal_year 2004
_chemical_formula_sum 'C3 H2 Cu2 N3 O Rb'
_chemical_name_systematic 'Rb (Cu2 (C N)3) (H2 O)'
_space_group_IT_number 14
_symmetry_space_group_name_Hall '-P 2ybc'
_symmetry_space_group_name_H-M 'P 1 21/c 1'
_cell_angle_alpha 90
_cell_angle_beta 95.853
_cell_angle_gamma 90
_cell_formula_units_Z 4
_cell_length_a 12.021
_cell_length_b 8.396
_cell_length_c 7.4834
_cell_volume 751.350
_citation_journal_id_ASTM ZAACAB
_cod_data_source_file Pretsch_ZAACAB_2004_538.cif
_cod_data_source_block C3H2Cu2N3O1Rb1
_cod_original_cell_volume 751.3495
_cod_original_formula_sum 'C3 H2 Cu2 N3 O1 Rb1'
_cod_database_code 1542074

loop_
_symmetry_equiv_pos_as_xyz
x,y,z
-x,y+1/2,-z+1/2
-x,-y,-z
x,-y-1/2,z-1/2

loop_
_atom_site_label
_atom_site_type_symbol
_atom_site_fract_x
_atom_site_fract_y
_atom_site_fract_z
_atom_site_occupancy
_atom_site_U_iso_or_equiv
Cu2 Cu+1 0.06787 0.10713 0.12235 1 0.0
H1 H+1 0.3895 0.7195 -0.106 1 0.0
C2 C+2 0.0405 -0.0895 0.2346 1 0.0
N1 N-3 0.5182 0.906 0.2431 1 0.0
C1 C+2 0.5313 0.5203 0.2295 1 0.0
N3 N-3 0.1955 0.1829 0.0094 1 0.0
Cu1 Cu+1 0.60196 0.71525 0.18142 1 0.0
Rb1 Rb+1 0.2006 0.55923 0.14131 1 0.0
C3 C+2 0.7279 0.7735 0.059 1 0.0
O1 O-2 0.3293 0.7784 -0.0595 1 0.0
N2 N-3 -0.0215 0.2964 0.188 1 0.0
H2 H+1 0.363 0.8582 0.0228 1 0.0
